data_1554644
loop_
_publ_author_name
'Yang, Jie'
'Gao, Heqi'
'Wang, Yunsheng'
'Yu, Yun'
'Gong, Yanbin'
'Fang, Manman'
'Ding, Dan'
'Hu, Wenping'
'Tang, Ben Zhong'
'Li, Zhen'

_publ_section_title
;
 The odd--even effect of alkyl chain in organic room temperature
 phosphorescence luminogens and the corresponding in vivo imaging
;
_journal_issue 7
_journal_name_full 'Materials Chemistry Frontiers'
_journal_page_first 1391
_journal_paper_doi 10.1039/C9QM00108E
_journal_volume 3
_journal_year 2019
_chemical_formula_moiety 'C16 H17 N O2 S'
_chemical_formula_sum 'C16 H17 N O2 S'
_chemical_formula_weight 287.36
_space_group_crystal_system monoclinic
_space_group_IT_number 14
_space_group_name_Hall '-P 2ybc'
_space_group_name_H-M_alt 'P 1 21/c 1'
_atom_sites_solution_hydrogens geom
_atom_sites_solution_primary iterative
_audit_creation_date 2016-10-10
_audit_creation_method
;
Olex2 1.2-alpha
(compiled 2016.09.09 svn.r3337 for OlexSys, GUI svn.r5227)
;
_audit_update_record
;
2018-11-15 deposited with the CCDC.	2019-04-02 downloaded from the CCDC.
;
_cell_angle_alpha 90
_cell_angle_beta 114.976(4)
_cell_angle_gamma 90
_cell_formula_units_Z 8
_cell_length_a 18.9325(7)
_cell_length_b 9.4253(3)
_cell_length_c 17.2146(6)
_cell_measurement_reflns_used 2387
_cell_measurement_temperature 100.01(10)
_cell_measurement_theta_max 73.7060
_cell_measurement_theta_min 5.1390
_cell_volume 2784.59(19)
_computing_cell_refinement
;
CrysAlisPro, Agilent Technologies,
Version 1.171.37.35 (release 13-08-2014 CrysAlis171 .NET)
(compiled Aug 13 2014,18:06:01)
;
_computing_data_collection
;
CrysAlisPro, Agilent Technologies,
Version 1.171.37.35 (release 13-08-2014 CrysAlis171 .NET)
(compiled Aug 13 2014,18:06:01)
;
_computing_data_reduction
;
CrysAlisPro, Agilent Technologies,
Version 1.171.37.35 (release 13-08-2014 CrysAlis171 .NET)
(compiled Aug 13 2014,18:06:01)
;
_computing_molecular_graphics 'Olex2 (Dolomanov et al., 2009)'
_computing_publication_material 'Olex2 (Dolomanov et al., 2009)'
_computing_structure_refinement 'ShelXL (Sheldrick, 2015)'
_computing_structure_solution
;
Superflip (Palatinus & Chapuis, 2007;Palatinus & van der Lee, 2008;
Palatinus et al., 2012)
;
_diffrn_ambient_environment N~2~
_diffrn_ambient_temperature 100.01(10)
_diffrn_detector 'CCD plate'
_diffrn_detector_area_resol_mean 10.3376
_diffrn_detector_type AtlasS2
_diffrn_measured_fraction_theta_full 0.987
_diffrn_measured_fraction_theta_max 0.999
_diffrn_measurement_details
;
#__ type_ start__ end____ width___ exp.time_
  1 omega -122.00   -4.00   1.0000    1.0000
omega____ theta____ kappa____ phi______ frames
    -      -41.5605  -19.0000   30.0000 118

#__ type_ start__ end____ width___ exp.time_
  2 omega  -37.00   27.00   1.0000    1.0000
omega____ theta____ kappa____ phi______ frames
    -      -41.5605   37.0000 -150.0000 64

#__ type_ start__ end____ width___ exp.time_
  3 omega   31.00   57.00   1.0000    1.0000
omega____ theta____ kappa____ phi______ frames
    -       41.5605 -125.0000  -90.0000 26

#__ type_ start__ end____ width___ exp.time_
  4 omega   46.00   72.00   1.0000    3.0000
omega____ theta____ kappa____ phi______ frames
    -      105.8759  -30.0000    0.0000 26

#__ type_ start__ end____ width___ exp.time_
  5 omega   39.00   98.00   1.0000    3.0000
omega____ theta____ kappa____ phi______ frames
    -      105.8759  -45.0000    0.0000 59

#__ type_ start__ end____ width___ exp.time_
  6 omega   49.00   90.00   1.0000    3.0000
omega____ theta____ kappa____ phi______ frames
    -      105.8759  -30.0000  120.0000 41

#__ type_ start__ end____ width___ exp.time_
  7 omega  126.00  168.00   1.0000    3.0000
omega____ theta____ kappa____ phi______ frames
    -      105.8759   61.0000 -180.0000 42

#__ type_ start__ end____ width___ exp.time_
  8 omega   69.00   98.00   1.0000    3.0000
omega____ theta____ kappa____ phi______ frames
    -      105.8759  -45.0000   30.0000 29

#__ type_ start__ end____ width___ exp.time_
  9 omega   79.00  177.00   1.0000    3.0000
omega____ theta____ kappa____ phi______ frames
    -      105.8759   30.0000  -90.0000 98

#__ type_ start__ end____ width___ exp.time_
 10 omega   58.00   84.00   1.0000    3.0000
omega____ theta____ kappa____ phi______ frames
    -      105.8759  -30.0000 -180.0000 26

#__ type_ start__ end____ width___ exp.time_
 11 omega   78.00  176.00   1.0000    3.0000
omega____ theta____ kappa____ phi______ frames
    -      105.8759   61.0000  150.0000 98

#__ type_ start__ end____ width___ exp.time_
 12 omega   32.00   59.00   1.0000    3.0000
omega____ theta____ kappa____ phi______ frames
    -      105.8759  -30.0000 -120.0000 27
;
_diffrn_measurement_device 'four-circle diffractometer'
_diffrn_measurement_device_type 'SuperNova, Dual, Cu at zero, AtlasS2'
_diffrn_measurement_method '\w scans'
_diffrn_orient_matrix_UB_11 0.0821982000
_diffrn_orient_matrix_UB_12 -0.0189721000
_diffrn_orient_matrix_UB_13 0.0038343000
_diffrn_orient_matrix_UB_21 -0.0294301000
_diffrn_orient_matrix_UB_22 -0.1258797000
_diffrn_orient_matrix_UB_23 -0.0626631000
_diffrn_orient_matrix_UB_31 -0.0207061000
_diffrn_orient_matrix_UB_32 0.1026613000
_diffrn_orient_matrix_UB_33 -0.0761505000
_diffrn_radiation_monochromator mirror
_diffrn_radiation_probe x-ray
_diffrn_radiation_type CuK\a
_diffrn_radiation_wavelength 1.54184
_diffrn_reflns_av_R_equivalents 0.0611
_diffrn_reflns_av_unetI/netI 0.0773
_diffrn_reflns_Laue_measured_fraction_full 0.987
_diffrn_reflns_Laue_measured_fraction_max 0.999
_diffrn_reflns_limit_h_max 22
_diffrn_reflns_limit_h_min -22
_diffrn_reflns_limit_k_max 11
_diffrn_reflns_limit_k_min -11
_diffrn_reflns_limit_l_max 14
_diffrn_reflns_limit_l_min -20
_diffrn_reflns_number 10351
_diffrn_reflns_point_group_measured_fraction_full 0.987
_diffrn_reflns_point_group_measured_fraction_max 0.999
_diffrn_reflns_theta_full 67.684
_diffrn_reflns_theta_max 67.052
_diffrn_reflns_theta_min 5.142
_diffrn_source 'sealed X-ray tube'
_diffrn_source_type 'SuperNova (Cu) X-ray Source'
_exptl_absorpt_coefficient_mu 2.069
_exptl_absorpt_correction_T_max 1.00000
_exptl_absorpt_correction_T_min 0.94229
_exptl_absorpt_correction_type multi-scan
_exptl_absorpt_process_details
;
CrysAlisPro, Agilent Technologies,
Version 1.171.37.35 (release 13-08-2014 CrysAlis171 .NET)
(compiled Aug 13 2014,18:06:01)
Empirical absorption correction using spherical harmonics,
 implemented in SCALE3 ABSPACK scaling algorithm.
;
_exptl_crystal_density_diffrn 1.371
_exptl_crystal_F_000 1216
_refine_diff_density_max 0.259
_refine_diff_density_min -0.388
_refine_diff_density_rms 0.064
_refine_ls_extinction_method none
_refine_ls_goodness_of_fit_ref 0.956
_refine_ls_hydrogen_treatment constr
_refine_ls_matrix_type full
_refine_ls_number_parameters 363
_refine_ls_number_reflns 4979
_refine_ls_number_restraints 0
_refine_ls_restrained_S_all 0.956
_refine_ls_R_factor_all 0.0709
_refine_ls_R_factor_gt 0.0435
_refine_ls_shift/su_max 0.001
_refine_ls_shift/su_mean 0.000
_refine_ls_structure_factor_coef Fsqd
_refine_ls_weighting_details 'w=1/[\s^2^(Fo^2^)+(0.0340P)^2^] where P=(Fo^2^+2Fc^2^)/3'
_refine_ls_weighting_scheme calc
_refine_ls_wR_factor_gt 0.0894
_refine_ls_wR_factor_ref 0.1002
_reflns_Friedel_coverage 0.000
_reflns_number_gt 3557
_reflns_number_total 4979
_reflns_threshold_expression 'I > 2\s(I)'
_cod_data_source_file c9qm00108e2.cif
_cod_data_source_block whu-4
_cod_original_cell_volume 2784.58(19)
_cod_database_code 1554644
_shelxl_version_number 2014-1
_chemical_oxdiff_formula 'C H O N S'
_shelx_space_group_comment
;
The symmetry employed for this shelxl refinement is uniquely defined
by the following loop, which should always be used as a source of
symmetry information in preference to the above space-group names.
They are only intended as comments.
;
_reflns_odcompleteness_completeness 99.89
_reflns_odcompleteness_iscentric 1
_reflns_odcompleteness_theta 66.97
_olex2_refinement_description
;
1. Fixed Uiso
 At 1.2 times of:
  All C(H) groups, All C(H,H) groups
 At 1.5 times of:
  All C(H,H,H) groups
2.a Secondary CH2 refined with riding coordinates:
 C7(H7A,H7B), C34(H34A,H34B), C81(H81A,H81B), C90(H90A,H90B), C104(H10A,H10B),
 C105(H10C,H10D)
2.b Aromatic/amide H refined with riding coordinates:
 C12(H12), C24(H24), C32(H32), C48(H48), C51(H51), C66(H66), C70(H70),
 C75(H75), C78(H78), C79(H79), C84(H84), C92(H92), C94(H94), C110(H110),
 C119(H119), C121(H121)
2.c Idealised Me refined as rotating group:
 C18(H18A,H18B,H18C), C67(H67A,H67B,H67C)
;
_olex2_submission_special_instructions 'No special instructions were received'

loop_
_space_group_symop_operation_xyz
'x, y, z'
'-x, y+1/2, -z+1/2'
'-x, -y, -z'
'x, -y-1/2, z-1/2'

loop_
_atom_site_label
_atom_site_type_symbol
_atom_site_fract_x
_atom_site_fract_y
_atom_site_fract_z
_atom_site_U_iso_or_equiv
_atom_site_adp_type
_atom_site_occupancy
_atom_site_site_symmetry_order
_atom_site_calc_flag
_atom_site_refinement_flags_posn
S6 S 0.44145(3) 0.72420(7) 0.33462(4) 0.01599(14) Uani 1 1 d .
S8 S 1.06891(3) 0.73001(7) 0.39666(4) 0.01626(14) Uani 1 1 d .
O8 O 1.12698(11) 0.6441(2) 0.38526(13) 0.0262(4) Uani 1 1 d .
O9 O 0.38635(11) 0.6362(2) 0.26842(12) 0.0265(5) Uani 1 1 d .
O11 O 1.04484(11) 0.8584(2) 0.34595(12) 0.0226(4) Uani 1 1 d .
O15 O 0.46853(11) 0.8497(2) 0.30687(11) 0.0236(4) Uani 1 1 d .
N20 N 0.53582(12) 0.7735(2) 0.52398(13) 0.0152(4) Uani 1 1 d .
N3 N 0.96414(12) 0.7764(2) 0.48608(13) 0.0153(4) Uani 1 1 d .
C2 C 0.52144(14) 0.6254(3) 0.40057(15) 0.0141(5) Uani 1 1 d .
C7 C 0.90680(14) 0.8300(3) 0.51636(16) 0.0169(5) Uani 1 1 d .
H7A H 0.8561 0.8351 0.4680 0.020 Uiso 1 1 calc R
H7B H 0.9214 0.9256 0.5382 0.020 Uiso 1 1 calc R
C12 C 0.63517(14) 0.5996(3) 0.53279(16) 0.0175(5) Uani 1 1 d .
H12 H 0.6652 0.6247 0.5895 0.021 Uiso 1 1 calc R
C18 C 0.83163(15) 0.7016(3) 0.68165(16) 0.0223(6) Uani 1 1 d .
H18A H 0.8191 0.6059 0.6612 0.033 Uiso 1 1 calc GR
H18B H 0.7917 0.7379 0.6967 0.033 Uiso 1 1 calc GR
H18C H 0.8807 0.7028 0.7311 0.033 Uiso 1 1 calc GR
C19 C 1.09940(14) 0.7772(3) 0.50340(15) 0.0162(5) Uani 1 1 d .
C22 C 0.98656(14) 0.6317(3) 0.38021(16) 0.0155(5) Uani 1 1 d .
C24 C 0.66153(15) 0.4950(3) 0.49535(17) 0.0203(5) Uani 1 1 d .
H24 H 0.7096 0.4527 0.5271 0.024 Uiso 1 1 calc R
C25 C 0.40445(14) 0.7775(3) 0.40666(15) 0.0154(5) Uani 1 1 d .
C32 C 0.32509(15) 0.8059(3) 0.37558(16) 0.0191(5) Uani 1 1 d .
H32 H 0.2917 0.7786 0.3202 0.023 Uiso 1 1 calc R
C34 C 0.59012(14) 0.8317(3) 0.60741(15) 0.0172(5) Uani 1 1 d .
H34A H 0.5739 0.9275 0.6126 0.021 Uiso 1 1 calc R
H34B H 0.6416 0.8374 0.6083 0.021 Uiso 1 1 calc R
C38 C 1.04249(14) 0.8116(3) 0.53297(15) 0.0153(5) Uani 1 1 d .
C48 C 0.86865(14) 0.6013(3) 0.39791(16) 0.0175(5) Uani 1 1 d .
H48 H 0.8359 0.6252 0.4237 0.021 Uiso 1 1 calc R
C51 C 0.42686(15) 0.8850(3) 0.54158(16) 0.0189(5) Uani 1 1 d .
H51 H 0.4598 0.9127 0.5970 0.023 Uiso 1 1 calc R
C53 C 0.45764(15) 0.8120(3) 0.49133(15) 0.0149(5) Uani 1 1 d .
C63 C 0.56357(14) 0.6691(3) 0.48669(15) 0.0146(5) Uani 1 1 d .
C66 C 0.54766(15) 0.5177(3) 0.36399(16) 0.0177(5) Uani 1 1 d .
H66 H 0.5178 0.4905 0.3076 0.021 Uiso 1 1 calc R
C67 C 0.67053(15) 0.7133(3) 0.84488(16) 0.0235(6) Uani 1 1 d .
H67A H 0.6917 0.6230 0.8398 0.035 Uiso 1 1 calc GR
H67B H 0.6213 0.6992 0.8475 0.035 Uiso 1 1 calc GR
H67C H 0.7059 0.7599 0.8962 0.035 Uiso 1 1 calc GR
C70 C 0.29593(15) 0.8741(3) 0.42644(17) 0.0210(6) Uani 1 1 d .
H70 H 0.2429 0.8921 0.4064 0.025 Uiso 1 1 calc R
C75 C 0.96382(15) 0.5247(3) 0.31789(15) 0.0178(5) Uani 1 1 d .
H75 H 0.9959 0.5001 0.2914 0.021 Uiso 1 1 calc R
C78 C 0.84618(15) 0.4972(3) 0.33602(16) 0.0209(6) Uani 1 1 d .
H78 H 0.7982 0.4531 0.3205 0.025 Uiso 1 1 calc R
C79 C 0.89353(16) 0.4558(3) 0.29590(16) 0.0206(6) Uani 1 1 d .
H79 H 0.8781 0.3835 0.2553 0.025 Uiso 1 1 calc R
C81 C 0.59558(14) 0.7458(3) 0.68511(15) 0.0178(5) Uani 1 1 d .
H81A H 0.5459 0.7487 0.6888 0.021 Uiso 1 1 calc R
H81B H 0.6072 0.6476 0.6782 0.021 Uiso 1 1 calc R
C84 C 1.14716(17) 0.9057(3) 0.66032(17) 0.0238(6) Uani 1 1 d .
H84 H 1.1631 0.9520 0.7127 0.029 Uiso 1 1 calc R
C90 C 0.65880(14) 0.8051(3) 0.76712(15) 0.0184(5) Uani 1 1 d .
H90A H 0.6447 0.9005 0.7763 0.022 Uiso 1 1 calc R
H90B H 0.7074 0.8104 0.7611 0.022 Uiso 1 1 calc R
C92 C 1.17854(15) 0.7992(3) 0.55278(17) 0.0207(6) Uani 1 1 d .
H92 H 1.2147 0.7714 0.5323 0.025 Uiso 1 1 calc R
C94 C 0.61791(15) 0.4511(3) 0.41101(17) 0.0196(5) Uani 1 1 d .
H94 H 0.6357 0.3788 0.3871 0.024 Uiso 1 1 calc R
C104 C 0.83687(14) 0.7932(3) 0.61182(15) 0.0195(5) Uani 1 1 d .
H10A H 0.8485 0.8902 0.6321 0.023 Uiso 1 1 calc R
H10B H 0.7870 0.7929 0.5621 0.023 Uiso 1 1 calc R
C105 C 0.89994(14) 0.7393(3) 0.58600(16) 0.0172(5) Uani 1 1 d .
H10C H 0.9496 0.7389 0.6360 0.021 Uiso 1 1 calc R
H10D H 0.8880 0.6425 0.5656 0.021 Uiso 1 1 calc R
C110 C 1.20346(15) 0.8628(3) 0.63264(18) 0.0240(6) Uani 1 1 d .
H110 H 1.2562 0.8766 0.6669 0.029 Uiso 1 1 calc R
C112 C 0.94026(14) 0.6721(3) 0.42275(15) 0.0145(5) Uani 1 1 d .
C119 C 1.06914(16) 0.8816(3) 0.61285(17) 0.0212(6) Uani 1 1 d .
H119 H 1.0335 0.9116 0.6335 0.025 Uiso 1 1 calc R
C121 C 0.34786(16) 0.9159(3) 0.50908(17) 0.0220(6) Uani 1 1 d .
H121 H 0.3289 0.9655 0.5430 0.026 Uiso 1 1 calc R

loop_
_atom_site_aniso_label
_atom_site_aniso_U_11
_atom_site_aniso_U_22
_atom_site_aniso_U_33
_atom_site_aniso_U_23
_atom_site_aniso_U_13
_atom_site_aniso_U_12
S6 0.0157(3) 0.0184(3) 0.0115(3) -0.0011(2) 0.0035(2) 0.0008(2)
S8 0.0170(3) 0.0162(3) 0.0171(3) 0.0003(2) 0.0086(2) -0.0003(2)
O8 0.0215(10) 0.0276(11) 0.0347(11) -0.0056(9) 0.0170(8) 0.0007(8)
O9 0.0193(9) 0.0318(12) 0.0198(9) -0.0125(8) -0.0001(8) 0.0000(8)
O11 0.0302(10) 0.0193(10) 0.0189(9) 0.0043(8) 0.0111(8) -0.0025(8)
O15 0.0290(10) 0.0242(11) 0.0195(9) 0.0088(8) 0.0120(8) 0.0050(8)
N20 0.0157(10) 0.0147(10) 0.0131(9) -0.0012(8) 0.0039(8) -0.0018(8)
N3 0.0170(10) 0.0147(10) 0.0146(9) 0.0009(8) 0.0069(8) 0.0005(9)
C2 0.0141(11) 0.0141(12) 0.0132(11) 0.0009(9) 0.0050(9) -0.0022(10)
C7 0.0164(12) 0.0161(13) 0.0196(12) 0.0000(10) 0.0090(10) 0.0034(10)
C12 0.0149(12) 0.0187(14) 0.0167(12) 0.0012(10) 0.0046(10) -0.0038(10)
C18 0.0196(13) 0.0305(16) 0.0183(12) -0.0024(11) 0.0094(10) -0.0029(11)
C19 0.0173(12) 0.0124(12) 0.0171(11) 0.0018(10) 0.0055(10) 0.0017(10)
C22 0.0159(12) 0.0139(12) 0.0156(11) 0.0020(10) 0.0056(9) 0.0009(10)
C24 0.0187(12) 0.0182(14) 0.0239(13) 0.0058(11) 0.0088(10) 0.0023(10)
C25 0.0167(12) 0.0141(12) 0.0143(11) 0.0012(10) 0.0055(9) -0.0014(10)
C32 0.0175(12) 0.0173(14) 0.0203(12) 0.0027(10) 0.0058(10) -0.0010(10)
C34 0.0174(12) 0.0160(13) 0.0147(12) -0.0022(10) 0.0033(10) -0.0039(10)
C38 0.0160(12) 0.0123(12) 0.0153(11) 0.0031(9) 0.0043(9) 0.0013(9)
C48 0.0162(12) 0.0158(13) 0.0197(12) 0.0031(10) 0.0069(10) 0.0023(10)
C51 0.0244(13) 0.0154(13) 0.0171(12) 0.0001(10) 0.0089(10) -0.0019(10)
C53 0.0184(12) 0.0108(12) 0.0148(11) 0.0008(9) 0.0063(9) -0.0011(9)
C63 0.0162(12) 0.0134(12) 0.0137(11) 0.0023(10) 0.0058(9) -0.0028(10)
C66 0.0209(13) 0.0143(13) 0.0185(12) -0.0025(10) 0.0090(10) -0.0042(10)
C67 0.0209(13) 0.0307(16) 0.0165(12) 0.0028(11) 0.0057(10) 0.0063(12)
C70 0.0175(13) 0.0199(14) 0.0275(14) 0.0055(11) 0.0114(11) 0.0046(11)
C75 0.0209(13) 0.0161(13) 0.0141(12) 0.0026(10) 0.0051(10) 0.0040(10)
C78 0.0174(13) 0.0182(14) 0.0214(13) 0.0034(11) 0.0025(10) -0.0020(10)
C79 0.0267(14) 0.0142(13) 0.0148(12) -0.0009(10) 0.0028(10) 0.0020(11)
C81 0.0181(12) 0.0170(14) 0.0158(12) -0.0011(10) 0.0047(10) -0.0026(10)
C84 0.0321(15) 0.0176(14) 0.0165(13) -0.0021(10) 0.0052(11) -0.0066(12)
C90 0.0160(12) 0.0242(15) 0.0155(12) 0.0000(10) 0.0071(10) -0.0013(10)
C92 0.0181(13) 0.0168(14) 0.0255(13) 0.0038(11) 0.0075(10) -0.0004(10)
C94 0.0210(13) 0.0138(13) 0.0254(13) -0.0003(10) 0.0112(11) 0.0014(10)
C104 0.0178(12) 0.0240(15) 0.0155(11) -0.0026(11) 0.0060(10) 0.0024(11)
C105 0.0190(12) 0.0164(13) 0.0182(12) 0.0017(10) 0.0096(10) 0.0029(10)
C110 0.0167(13) 0.0208(14) 0.0248(13) 0.0037(11) -0.0006(11) -0.0048(11)
C112 0.0151(12) 0.0129(12) 0.0126(11) 0.0040(9) 0.0030(9) 0.0026(10)
C119 0.0256(14) 0.0177(13) 0.0195(13) 0.0007(10) 0.0087(11) -0.0024(11)
C121 0.0256(14) 0.0191(14) 0.0259(14) -0.0002(11) 0.0154(11) 0.0015(11)

loop_
_atom_type_symbol
_atom_type_description
_atom_type_scat_dispersion_real
_atom_type_scat_dispersion_imag
_atom_type_scat_source
C C 0.0181 0.0091 'International Tables Vol C Tables 4.2.6.8 and 6.1.1.4'
H H 0.0000 0.0000 'International Tables Vol C Tables 4.2.6.8 and 6.1.1.4'
N N 0.0311 0.0180 'International Tables Vol C Tables 4.2.6.8 and 6.1.1.4'
O O 0.0492 0.0322 'International Tables Vol C Tables 4.2.6.8 and 6.1.1.4'
S S 0.3331 0.5567 'International Tables Vol C Tables 4.2.6.8 and 6.1.1.4'

loop_
_geom_angle_atom_site_label_1
_geom_angle_atom_site_label_2
_geom_angle_atom_site_label_3
_geom_angle
O9 S6 O15 116.66(12)
O9 S6 C2 110.49(12)
O9 S6 C25 110.86(12)
O15 S6 C2 108.80(12)
O15 S6 C25 107.78(12)
C2 S6 C25 101.08(12)
O8 S8 O11 116.77(12)
O8 S8 C19 110.83(12)
O8 S8 C22 111.24(13)
O11 S8 C19 107.67(12)
O11 S8 C22 108.43(12)
C22 S8 C19 100.62(12)
C53 N20 C34 118.8(2)
C53 N20 C63 122.8(2)
C63 N20 C34 117.9(2)
C38 N3 C7 118.3(2)
C112 N3 C7 118.2(2)
C112 N3 C38 122.3(2)
C63 C2 S6 118.7(2)
C66 C2 S6 118.42(19)
C66 C2 C63 122.4(2)
N3 C7 C105 113.9(2)
C24 C12 C63 121.3(2)
C38 C19 S8 118.55(18)
C92 C19 S8 118.4(2)
C92 C19 C38 122.3(2)
C75 C22 S8 118.4(2)
C75 C22 C112 122.3(2)
C112 C22 S8 119.0(2)
C12 C24 C94 121.7(2)
C32 C25 S6 118.47(19)
C32 C25 C53 122.3(2)
C53 C25 S6 118.40(19)
C70 C32 C25 120.2(2)
N20 C34 C81 114.6(2)
N3 C38 C19 121.6(2)
N3 C38 C119 121.9(2)
C19 C38 C119 116.5(2)
C78 C48 C112 121.1(2)
C121 C51 C53 120.6(2)
N20 C53 C25 121.9(2)
N20 C53 C51 121.6(2)
C51 C53 C25 116.4(2)
N20 C63 C2 122.2(2)
N20 C63 C12 121.9(2)
C12 C63 C2 115.9(2)
C94 C66 C2 120.4(2)
C32 C70 C121 118.6(2)
C79 C75 C22 119.8(2)
C48 C78 C79 121.9(2)
C75 C79 C78 118.5(2)
C90 C81 C34 110.7(2)
C119 C84 C110 122.2(3)
C81 C90 C67 111.8(2)
C110 C92 C19 119.9(3)
C66 C94 C24 118.4(3)
C18 C104 C105 111.2(2)
C7 C105 C104 112.3(2)
C92 C110 C84 118.2(2)
N3 C112 C22 121.9(2)
N3 C112 C48 121.7(2)
C48 C112 C22 116.4(2)
C84 C119 C38 120.6(3)
C51 C121 C70 121.6(3)

loop_
_geom_bond_atom_site_label_1
_geom_bond_atom_site_label_2
_geom_bond_distance
S6 O9 1.4391(19)
S6 O15 1.448(2)
S6 C2 1.731(2)
S6 C25 1.736(3)
S8 O8 1.444(2)
S8 O11 1.4481(19)
S8 C19 1.735(2)
S8 C22 1.731(3)
N20 C34 1.475(3)
N20 C53 1.392(3)
N20 C63 1.393(3)
N3 C7 1.478(3)
N3 C38 1.397(3)
N3 C112 1.394(3)
C2 C63 1.416(3)
C2 C66 1.391(4)
C7 C105 1.522(3)
C12 C24 1.381(4)
C12 C63 1.410(4)
C18 C104 1.517(4)
C19 C38 1.410(4)
C19 C92 1.391(4)
C22 C75 1.401(4)
C22 C112 1.411(4)
C24 C94 1.396(4)
C25 C32 1.392(4)
C25 C53 1.416(3)
C32 C70 1.376(4)
C34 C81 1.529(3)
C38 C119 1.412(4)
C48 C78 1.377(4)
C48 C112 1.406(4)
C51 C53 1.409(4)
C51 C121 1.389(4)
C66 C94 1.382(4)
C67 C90 1.529(4)
C70 C121 1.402(4)
C75 C79 1.382(4)
C78 C79 1.398(4)
C81 C90 1.520(3)
C84 C110 1.398(4)
C84 C119 1.372(4)
C92 C110 1.387(4)
C104 C105 1.526(3)
